data_7229837
loop_
_publ_author_name
'Gu, Jin-Zhong'
'Cai, Yan'
'Liang, Xiao-Xiao'
'Wu, Jiang'
'Shi, Zi-Fa'
'Kirillov, Alexander M.'

_publ_section_title
;
 Bringing 5-(3,4-dicarboxylphenyl)picolinic acid to crystal engineering
 research: hydrothermal assembly, structural features, and photocatalytic
 activity of Mn, Ni, Cu, and Zn coordination polymers
;
_journal_issue 7
_journal_name_full CrystEngComm
_journal_page_first 906
_journal_paper_doi 10.1039/C7CE02009K
_journal_volume 20
_journal_year 2018
_chemical_formula_sum 'C38 H31 N5 Ni O10'
_chemical_formula_weight 776.39
_space_group_crystal_system monoclinic
_space_group_IT_number 14
_space_group_name_Hall '-P 2yn'
_space_group_name_H-M_alt 'P 1 21/n 1'
_symmetry_space_group_name_Hall '-P 2yn'
_symmetry_space_group_name_H-M 'P 1 21/n 1'
_atom_sites_solution_hydrogens mixed
_audit_creation_method SHELXL-2014/7
_audit_update_record
;
2017-09-14 deposited with the CCDC.
2017-12-29 downloaded from the CCDC.
;
_cell_angle_alpha 90
_cell_angle_beta 102.829(10)
_cell_angle_gamma 90
_cell_formula_units_Z 4
_cell_length_a 14.3761(17)
_cell_length_b 12.3797(14)
_cell_length_c 19.691(2)
_cell_measurement_reflns_used 12157
_cell_measurement_temperature 293(2)
_cell_measurement_theta_max 25.048
_cell_measurement_theta_min 3.30
_cell_volume 3417.0(7)
_computing_cell_refinement 'Bruker SAINT'
_computing_data_collection 'Bruker APEX2'
_computing_data_reduction 'Bruker SAINT'
_computing_molecular_graphics 'Bruker SHELXTL'
_computing_publication_material 'Bruker SHELXTL'
_computing_structure_refinement 'SHELXL-2014/7 (Sheldrick, 2014)'
_computing_structure_solution 'SHELXL-2014/7 (Sheldrick, 2014)'
_diffrn_ambient_temperature 293(2)
_diffrn_measured_fraction_theta_full 0.998
_diffrn_measured_fraction_theta_max 0.998
_diffrn_measurement_device_type 'Bruker APE-II CCD'
_diffrn_measurement_method '\f and \w scans'
_diffrn_radiation_type MoK\a
_diffrn_radiation_wavelength 0.71073
_diffrn_reflns_av_R_equivalents 0.0658
_diffrn_reflns_av_unetI/netI 0.1295
_diffrn_reflns_Laue_measured_fraction_full 0.998
_diffrn_reflns_Laue_measured_fraction_max 0.998
_diffrn_reflns_limit_h_max 14
_diffrn_reflns_limit_h_min -17
_diffrn_reflns_limit_k_max 14
_diffrn_reflns_limit_k_min -12
_diffrn_reflns_limit_l_max 20
_diffrn_reflns_limit_l_min -23
_diffrn_reflns_number 12157
_diffrn_reflns_point_group_measured_fraction_full 0.998
_diffrn_reflns_point_group_measured_fraction_max 0.998
_diffrn_reflns_theta_full 25.048
_diffrn_reflns_theta_max 25.048
_diffrn_reflns_theta_min 3.300
_diffrn_source 'fine-focus sealed tube'
_exptl_absorpt_coefficient_mu 0.638
_exptl_absorpt_correction_type multi-scan
_exptl_crystal_colour purple
_exptl_crystal_density_diffrn 1.509
_exptl_crystal_description block
_exptl_crystal_F_000 1608
_exptl_crystal_size_max 0.240
_exptl_crystal_size_mid 0.220
_exptl_crystal_size_min 0.210
_exptl_transmission_factor_max 0.875
_exptl_transmission_factor_min 0.858
_refine_diff_density_max 0.684
_refine_diff_density_min -0.416
_refine_diff_density_rms 0.073
_refine_ls_extinction_method none
_refine_ls_goodness_of_fit_ref 1.037
_refine_ls_hydrogen_treatment mixed
_refine_ls_matrix_type full
_refine_ls_number_parameters 489
_refine_ls_number_reflns 6057
_refine_ls_number_restraints 0
_refine_ls_restrained_S_all 1.037
_refine_ls_R_factor_all 0.1676
_refine_ls_R_factor_gt 0.0828
_refine_ls_shift/su_max 0.000
_refine_ls_shift/su_mean 0.000
_refine_ls_structure_factor_coef Fsqd
_refine_ls_weighting_details 'w=1/[\s^2^(Fo^2^)+(0.1000P)^2^+0.9572P] where P=(Fo^2^+2Fc^2^)/3'
_refine_ls_weighting_scheme calc
_refine_ls_wR_factor_gt 0.1942
_refine_ls_wR_factor_ref 0.2622
_reflns_Friedel_coverage 0.000
_reflns_number_gt 2863
_reflns_number_total 6057
_reflns_threshold_expression 'I > 2\s(I)'
_cod_data_source_file c7ce02009k2.cif
_cod_data_source_block 302-5Ni
_cod_depositor_comments 'Adding full bibliography for 7229833--7229839.cif.'
_cod_database_code 7229837
_shelx_shelxl_version_number 2014/7
_shelx_space_group_comment
;
The symmetry employed for this shelxl refinement is uniquely defined
by the following loop, which should always be used as a source of
symmetry information in preference to the above space-group names.
They are only intended as comments.
;
_shelx_estimated_absorpt_t_min 0.862
_shelx_estimated_absorpt_t_max 0.878

loop_
_space_group_symop_operation_xyz
'x, y, z'
'-x+1/2, y+1/2, -z+1/2'
'-x, -y, -z'
'x-1/2, -y-1/2, z-1/2'

loop_
_atom_site_label
_atom_site_type_symbol
_atom_site_fract_x
_atom_site_fract_y
_atom_site_fract_z
_atom_site_U_iso_or_equiv
_atom_site_adp_type
_atom_site_occupancy
_atom_site_site_symmetry_order
_atom_site_calc_flag
_atom_site_refinement_flags_posn
_atom_site_refinement_flags_adp
Ni1 Ni 0.95724(6) 0.27563(7) 0.67610(4) 0.0576(4) Uani 1 1 d . .
N1 N 0.9060(4) 0.1322(4) 0.6258(3) 0.0529(14) Uani 1 1 d . .
N2 N 1.0255(4) 0.4214(5) 0.7067(3) 0.0640(16) Uani 1 1 d . .
N3 N 0.8991(4) 0.3715(5) 0.5909(3) 0.0608(15) Uani 1 1 d . .
N4 N 0.8424(5) 0.2894(5) 0.7246(3) 0.0664(17) Uani 1 1 d . .
N5 N 1.0078(5) 0.1854(5) 0.7651(3) 0.0690(18) Uani 1 1 d . .
O1 O 1.1346(4) 0.0948(5) 0.5913(3) 0.0853(17) Uani 1 1 d . .
O2 O 1.0703(3) 0.2326(4) 0.6362(3) 0.0698(14) Uani 1 1 d . .
O3 O 0.6288(6) -0.2778(8) 0.4169(5) 0.185(5) Uani 1 1 d . .
O4 O 0.4808(6) -0.2871(7) 0.4128(5) 0.141(3) Uani 1 1 d . .
O5 O 0.3691(4) -0.2331(6) 0.4790(4) 0.111(2) Uani 1 1 d . .
O6 O 0.3691(4) -0.1594(6) 0.5792(4) 0.107(2) Uani 1 1 d . .
O8 O 0.8195(4) 0.1245(5) 0.4216(3) 0.110(2) Uani 1 1 d . .
H3W H 0.8337 0.0587 0.4177 0.132 Uiso 1 1 d R U
H4W H 0.7611 0.1357 0.4214 0.132 Uiso 1 1 d R U
O9 O 0.2496(4) 0.3314(5) 0.6666(3) 0.103(2) Uani 1 1 d . .
H5W H 0.1945 0.3016 0.6575 0.124 Uiso 1 1 d R U
H6W H 0.2875 0.3156 0.6406 0.124 Uiso 1 1 d R U
O10 O 0.4949(19) 0.335(2) 0.7475(13) 0.551(17) Uiso 1 1 d . .
H7W H 0.4569 0.3610 0.7605 0.661 Uiso 1 1 d R U
H8W H 0.4717 0.3229 0.7064 0.661 Uiso 1 1 d R U
C1 C 1.0689(5) 0.1372(7) 0.6115(4) 0.0610(19) Uani 1 1 d . .
C2 C 0.9753(5) 0.0775(6) 0.6040(3) 0.0574(18) Uani 1 1 d . .
C3 C 0.8187(5) 0.0883(6) 0.6149(3) 0.0526(17) Uani 1 1 d . .
H3 H 0.7706 0.1267 0.6290 0.063 Uiso 1 1 calc R U
C4 C 0.7966(4) -0.0114(5) 0.5836(3) 0.0502(16) Uani 1 1 d . .
C5 C 0.8694(5) -0.0680(6) 0.5663(4) 0.0628(19) Uani 1 1 d . .
H5 H 0.8580 -0.1371 0.5478 0.075 Uiso 1 1 calc R U
C6 C 0.9601(5) -0.0243(6) 0.5759(4) 0.0611(18) Uani 1 1 d . .
H6 H 1.0094 -0.0628 0.5636 0.073 Uiso 1 1 calc R U
C7 C 0.6973(4) -0.0542(5) 0.5688(3) 0.0491(16) Uani 1 1 d . .
C8 C 0.6666(5) -0.1255(5) 0.5147(4) 0.0596(18) Uani 1 1 d . .
H8 H 0.7092 -0.1444 0.4873 0.072 Uiso 1 1 calc R U
C9 C 0.5752(5) -0.1712(6) 0.4985(4) 0.0640(19) Uani 1 1 d . .
C10 C 0.5616(8) -0.2492(9) 0.4383(6) 0.111(4) Uani 1 1 d . .
C11 C 0.5118(5) -0.1428(6) 0.5400(4) 0.0594(19) Uani 1 1 d . .
C12 C 0.4087(6) -0.1837(8) 0.5323(5) 0.081(2) Uani 1 1 d . .
C13 C 0.5431(5) -0.0689(6) 0.5935(4) 0.0619(19) Uani 1 1 d . .
H13 H 0.5009 -0.0487 0.6208 0.074 Uiso 1 1 calc R U
C14 C 0.6329(5) -0.0243(6) 0.6083(4) 0.0594(18) Uani 1 1 d . .
H14 H 0.6502 0.0254 0.6443 0.071 Uiso 1 1 calc R U
C15 C 1.0902(6) 0.4450(7) 0.7646(4) 0.083(3) Uani 1 1 d . .
H15 H 1.1049 0.3937 0.7999 0.099 Uiso 1 1 calc R U
C16 C 1.1370(7) 0.5461(7) 0.7737(5) 0.098(3) Uani 1 1 d . .
H16 H 1.1824 0.5599 0.8143 0.117 Uiso 1 1 calc R U
C17 C 1.1168(7) 0.6211(7) 0.7249(5) 0.098(3) Uani 1 1 d . .
H17 H 1.1471 0.6879 0.7316 0.118 Uiso 1 1 calc R U
C18 C 1.0489(6) 0.5997(7) 0.6622(4) 0.077(2) Uani 1 1 d . .
C19 C 1.0052(5) 0.4988(6) 0.6559(4) 0.0621(19) Uani 1 1 d . .
C20 C 1.0214(7) 0.6735(7) 0.6057(6) 0.098(3) Uani 1 1 d . .
H20 H 1.0489 0.7418 0.6095 0.118 Uiso 1 1 calc R U
C21 C 0.9572(7) 0.6480(8) 0.5474(5) 0.088(3) Uani 1 1 d . .
H21 H 0.9422 0.6982 0.5114 0.106 Uiso 1 1 calc R U
C22 C 0.9126(6) 0.5464(7) 0.5399(4) 0.072(2) Uani 1 1 d . .
C23 C 0.9375(5) 0.4712(6) 0.5942(3) 0.0572(18) Uani 1 1 d . .
C24 C 0.8441(7) 0.5173(8) 0.4808(4) 0.089(3) Uani 1 1 d . .
H24 H 0.8244 0.5655 0.4443 0.107 Uiso 1 1 calc R U
C25 C 0.8061(6) 0.4138(9) 0.4785(4) 0.098(3) Uani 1 1 d . .
H25 H 0.7610 0.3922 0.4394 0.118 Uiso 1 1 calc R U
C26 C 0.8340(6) 0.3424(7) 0.5330(4) 0.080(2) Uani 1 1 d . .
H26 H 0.8078 0.2734 0.5299 0.096 Uiso 1 1 calc R U
C27 C 0.7619(7) 0.3427(7) 0.7042(4) 0.082(2) Uani 1 1 d . .
H27 H 0.7558 0.3893 0.6664 0.099 Uiso 1 1 calc R U
C28 C 0.6853(7) 0.3328(9) 0.7365(6) 0.105(3) Uani 1 1 d . .
H28 H 0.6290 0.3710 0.7205 0.126 Uiso 1 1 calc R U
C29 C 0.6954(9) 0.2652(9) 0.7924(6) 0.109(4) Uani 1 1 d . .
H29 H 0.6449 0.2563 0.8144 0.131 Uiso 1 1 calc R U
C30 C 0.7806(9) 0.2091(8) 0.8169(5) 0.090(3) Uani 1 1 d . .
C31 C 0.8515(6) 0.2239(6) 0.7819(4) 0.066(2) Uani 1 1 d . .
C32 C 0.7952(11) 0.1350(10) 0.8749(5) 0.117(4) Uani 1 1 d . .
H32 H 0.7470 0.1217 0.8984 0.140 Uiso 1 1 calc R U
C33 C 0.8796(13) 0.0860(10) 0.8940(6) 0.135(6) Uani 1 1 d . .
H33 H 0.8894 0.0423 0.9334 0.162 Uiso 1 1 calc R U
C34 C 0.9562(10) 0.0952(8) 0.8588(5) 0.099(3) Uani 1 1 d . .
C35 C 0.9421(7) 0.1687(6) 0.8015(4) 0.071(2) Uani 1 1 d . .
C36 C 1.0450(11) 0.0418(9) 0.8729(6) 0.123(5) Uani 1 1 d . .
H36 H 1.0586 -0.0071 0.9096 0.148 Uiso 1 1 calc R U
O7 O 0.3514(11) 0.4130(11) 0.7866(6) 0.310(8) Uani 1 1 d G .
H1W H 0.3832 0.3843 0.8238 0.372 Uiso 1 1 d R U
H2W H 0.3201 0.3859 0.7490 0.372 Uiso 1 1 d R U
C37 C 1.1113(11) 0.0593(10) 0.8348(6) 0.130(5) Uani 1 1 d . .
H37 H 1.1695 0.0231 0.8440 0.156 Uiso 1 1 calc R U
C38 C 1.0882(7) 0.1321(6) 0.7828(4) 0.090(3) Uani 1 1 d . .
H38 H 1.1339 0.1457 0.7570 0.108 Uiso 1 1 calc R U
H1 H 0.433(9) -0.260(10) 0.446(6) 0.16(5) Uiso 1 1 d . .

loop_
_atom_site_aniso_label
_atom_site_aniso_U_11
_atom_site_aniso_U_22
_atom_site_aniso_U_33
_atom_site_aniso_U_23
_atom_site_aniso_U_13
_atom_site_aniso_U_12
Ni1 0.0552(6) 0.0521(6) 0.0637(6) 0.0006(4) 0.0094(4) -0.0026(5)
N1 0.045(3) 0.051(3) 0.060(3) 0.001(3) 0.008(3) -0.003(3)
N2 0.062(4) 0.064(4) 0.065(4) -0.002(3) 0.012(3) 0.007(3)
N3 0.049(4) 0.071(4) 0.062(3) 0.005(3) 0.012(3) -0.005(3)
N4 0.068(4) 0.064(4) 0.069(4) -0.011(3) 0.020(3) -0.002(4)
N5 0.083(5) 0.058(4) 0.058(4) 0.002(3) 0.000(3) 0.007(4)
O1 0.057(3) 0.081(4) 0.124(4) -0.031(3) 0.035(3) -0.015(3)
O2 0.054(3) 0.064(3) 0.092(4) -0.017(3) 0.018(3) -0.010(3)
O3 0.110(6) 0.229(11) 0.245(10) -0.164(8) 0.102(7) -0.075(7)
O4 0.084(5) 0.153(7) 0.181(7) -0.098(6) 0.017(5) -0.030(5)
O5 0.045(4) 0.127(6) 0.155(6) -0.027(5) 0.008(4) -0.021(4)
O6 0.047(3) 0.146(6) 0.131(5) -0.011(5) 0.029(3) -0.018(4)
O8 0.067(4) 0.101(5) 0.175(6) -0.007(4) 0.053(4) 0.001(4)
O9 0.079(4) 0.122(5) 0.111(4) -0.010(4) 0.026(3) -0.029(4)
C1 0.052(5) 0.066(5) 0.068(4) -0.010(4) 0.019(3) -0.009(4)
C2 0.047(4) 0.065(5) 0.062(4) 0.010(4) 0.015(3) -0.008(4)
C3 0.042(4) 0.054(4) 0.064(4) 0.004(3) 0.016(3) 0.004(4)
C4 0.041(4) 0.052(4) 0.059(4) 0.011(3) 0.015(3) 0.005(3)
C5 0.050(5) 0.056(5) 0.082(5) -0.006(4) 0.015(4) -0.008(4)
C6 0.044(4) 0.055(5) 0.088(5) -0.011(4) 0.022(3) -0.006(4)
C7 0.042(4) 0.045(4) 0.063(4) 0.005(3) 0.017(3) 0.000(3)
C8 0.053(4) 0.055(4) 0.076(5) -0.004(4) 0.024(3) -0.007(4)
C9 0.049(4) 0.052(4) 0.087(5) 0.002(4) 0.007(4) -0.009(4)
C10 0.071(7) 0.117(8) 0.147(9) -0.060(7) 0.027(6) -0.037(7)
C11 0.039(4) 0.053(4) 0.084(5) 0.010(4) 0.011(3) -0.004(4)
C12 0.051(5) 0.090(7) 0.101(7) 0.010(6) 0.014(5) 0.010(5)
C13 0.043(4) 0.071(5) 0.075(5) 0.001(4) 0.020(3) -0.005(4)
C14 0.053(4) 0.057(5) 0.071(4) -0.001(4) 0.018(3) 0.002(4)
C15 0.079(6) 0.081(6) 0.074(5) -0.013(4) -0.013(4) 0.012(5)
C16 0.106(8) 0.074(6) 0.099(7) -0.026(5) -0.008(5) -0.016(6)
C17 0.116(8) 0.062(6) 0.116(8) -0.019(6) 0.024(6) -0.030(6)
C18 0.089(6) 0.055(5) 0.096(6) -0.004(5) 0.038(5) -0.003(5)
C19 0.061(5) 0.055(5) 0.073(5) 0.000(4) 0.022(4) 0.000(4)
C20 0.116(8) 0.053(5) 0.135(8) 0.022(6) 0.049(7) -0.001(6)
C21 0.101(7) 0.084(7) 0.086(6) 0.021(5) 0.032(5) 0.023(6)
C22 0.070(6) 0.064(5) 0.089(6) 0.019(5) 0.031(4) 0.008(5)
C23 0.054(4) 0.060(5) 0.061(4) 0.010(4) 0.020(3) 0.007(4)
C24 0.096(7) 0.102(7) 0.070(6) 0.034(5) 0.019(5) 0.026(6)
C25 0.083(6) 0.143(9) 0.062(5) 0.018(6) 0.002(4) 0.009(7)
C26 0.074(6) 0.090(6) 0.069(5) 0.019(5) 0.004(4) 0.000(5)
C27 0.085(6) 0.084(6) 0.085(5) -0.002(5) 0.033(5) 0.008(6)
C28 0.073(7) 0.115(9) 0.134(9) -0.019(7) 0.038(6) 0.014(7)
C29 0.140(11) 0.112(9) 0.098(7) -0.033(7) 0.075(7) -0.049(8)
C30 0.115(9) 0.089(7) 0.072(6) -0.021(5) 0.033(6) -0.019(7)
C31 0.099(7) 0.052(4) 0.050(4) -0.002(4) 0.022(4) -0.024(5)
C32 0.182(13) 0.105(9) 0.075(7) -0.004(6) 0.055(7) -0.067(9)
C33 0.231(18) 0.093(9) 0.065(7) 0.007(6) -0.001(9) -0.060(11)
C34 0.154(11) 0.074(6) 0.065(6) 0.007(5) 0.015(6) -0.026(7)
C35 0.103(7) 0.040(4) 0.056(5) -0.001(4) -0.009(4) 0.004(5)
C36 0.157(13) 0.069(7) 0.101(9) 0.018(6) -0.061(8) 0.006(8)
O7 0.40(2) 0.307(16) 0.210(11) -0.110(12) 0.038(12) -0.083(16)
C37 0.162(13) 0.098(9) 0.108(10) -0.007(7) -0.017(8) 0.017(10)
C38 0.110(8) 0.060(5) 0.086(6) 0.008(5) -0.010(5) 0.022(6)

loop_
_atom_type_symbol
_atom_type_description
_atom_type_scat_dispersion_real
_atom_type_scat_dispersion_imag
_atom_type_scat_source
C C 0.0033 0.0016 'International Tables Vol C Tables 4.2.6.8 and 6.1.1.4'
H H 0.0000 0.0000 'International Tables Vol C Tables 4.2.6.8 and 6.1.1.4'
N N 0.0061 0.0033 'International Tables Vol C Tables 4.2.6.8 and 6.1.1.4'
O O 0.0106 0.0060 'International Tables Vol C Tables 4.2.6.8 and 6.1.1.4'
Ni Ni 0.3393 1.1124 'International Tables Vol C Tables 4.2.6.8 and 6.1.1.4'

loop_
_geom_angle_atom_site_label_1
_geom_angle_atom_site_label_2
_geom_angle_atom_site_label_3
_geom_angle
O2 Ni1 N5 91.5(3)
O2 Ni1 N3 92.8(2)
N5 Ni1 N3 175.6(3)
O2 Ni1 N2 88.4(2)
N5 Ni1 N2 99.7(2)
N3 Ni1 N2 79.5(2)
O2 Ni1 N1 79.7(2)
N5 Ni1 N1 87.9(2)
N3 Ni1 N1 93.8(2)
N2 Ni1 N1 166.1(2)
O2 Ni1 N4 168.9(2)
N5 Ni1 N4 79.7(3)
N3 Ni1 N4 96.1(2)
N2 Ni1 N4 99.6(2)
N1 Ni1 N4 93.2(2)
C3 N1 C2 118.4(6)
C3 N1 Ni1 129.8(5)
C2 N1 Ni1 111.7(4)
C15 N2 C19 117.8(7)
C15 N2 Ni1 129.3(5)
C19 N2 Ni1 112.7(4)
C23 N3 C26 119.0(6)
C23 N3 Ni1 113.4(4)
C26 N3 Ni1 127.4(5)
C27 N4 C31 117.7(7)
C27 N4 Ni1 129.2(5)
C31 N4 Ni1 112.8(6)
C38 N5 C35 118.1(8)
C38 N5 Ni1 128.4(7)
C35 N5 Ni1 112.6(5)
C1 O2 Ni1 116.4(5)
C10 O4 H1 107(6)
C12 O5 H1 108(5)
H3W O8 H4W 114.5
H5W O9 H6W 117.5
H7W O10 H8W 104.8
O1 C1 O2 125.1(7)
O1 C1 C2 119.6(7)
O2 C1 C2 115.2(7)
N1 C2 C6 121.7(6)
N1 C2 C1 115.3(6)
C6 C2 C1 123.0(7)
N1 C3 C4 123.1(6)
N1 C3 H3 118.4
C4 C3 H3 118.4
C5 C4 C3 117.2(6)
C5 C4 C7 121.6(6)
C3 C4 C7 121.3(6)
C4 C5 C6 121.1(7)
C4 C5 H5 119.5
C6 C5 H5 119.5
C2 C6 C5 118.3(7)
C2 C6 H6 120.8
C5 C6 H6 120.8
C8 C7 C14 117.8(6)
C8 C7 C4 120.5(6)
C14 C7 C4 121.7(6)
C7 C8 C9 123.9(7)
C7 C8 H8 118.0
C9 C8 H8 118.0
C11 C9 C8 117.8(7)
C11 C9 C10 129.3(7)
C8 C9 C10 112.9(7)
O3 C10 O4 120.1(10)
O3 C10 C9 119.7(9)
O4 C10 C9 120.1(10)
C13 C11 C9 117.7(6)
C13 C11 C12 115.5(7)
C9 C11 C12 126.8(7)
O6 C12 O5 123.8(9)
O6 C12 C11 116.4(9)
O5 C12 C11 119.7(8)
C14 C13 C11 123.7(7)
C14 C13 H13 118.2
C11 C13 H13 118.2
C13 C14 C7 119.2(7)
C13 C14 H14 120.4
C7 C14 H14 120.4
N2 C15 C16 121.6(8)
N2 C15 H15 119.2
C16 C15 H15 119.2
C17 C16 C15 120.6(8)
C17 C16 H16 119.7
C15 C16 H16 119.7
C16 C17 C18 120.0(8)
C16 C17 H17 120.0
C18 C17 H17 120.0
C19 C18 C17 117.1(8)
C19 C18 C20 117.6(8)
C17 C18 C20 125.3(9)
N2 C19 C18 122.9(7)
N2 C19 C23 116.8(7)
C18 C19 C23 120.2(7)
C21 C20 C18 122.4(9)
C21 C20 H20 118.8
C18 C20 H20 118.8
C20 C21 C22 120.7(8)
C20 C21 H21 119.6
C22 C21 H21 119.6
C24 C22 C23 118.6(8)
C24 C22 C21 122.7(8)
C23 C22 C21 118.7(8)
N3 C23 C22 122.5(7)
N3 C23 C19 117.3(6)
C22 C23 C19 120.2(7)
C25 C24 C22 117.7(8)
C25 C24 H24 121.1
C22 C24 H24 121.1
C26 C25 C24 121.4(8)
C26 C25 H25 119.3
C24 C25 H25 119.3
N3 C26 C25 120.7(8)
N3 C26 H26 119.6
C25 C26 H26 119.6
N4 C27 C28 123.1(9)
N4 C27 H27 118.4
C28 C27 H27 118.4
C29 C28 C27 118.0(10)
C29 C28 H28 121.0
C27 C28 H28 121.0
C28 C29 C30 120.8(9)
C28 C29 H29 119.6
C30 C29 H29 119.6
C31 C30 C29 116.9(9)
C31 C30 C32 119.5(11)
C29 C30 C32 123.5(11)
C30 C31 N4 123.4(9)
C30 C31 C35 122.1(9)
N4 C31 C35 114.5(7)
C33 C32 C30 118.4(12)
C33 C32 H32 120.8
C30 C32 H32 120.8
C32 C33 C34 125.3(12)
C32 C33 H33 117.4
C34 C33 H33 117.4
C36 C34 C35 114.6(11)
C36 C34 C33 129.0(12)
C35 C34 C33 116.4(11)
N5 C35 C34 122.4(9)
N5 C35 C31 119.4(7)
C34 C35 C31 118.3(10)
C37 C36 C34 122.3(11)
C37 C36 H36 118.8
C34 C36 H36 118.8
H1W O7 H2W 131.9
C38 C37 C36 116.2(13)
C38 C37 H37 121.9
C36 C37 H37 121.9
N5 C38 C37 126.4(12)
N5 C38 H38 116.8
C37 C38 H38 116.8

loop_
_geom_bond_atom_site_label_1
_geom_bond_atom_site_label_2
_geom_bond_distance
Ni1 O2 2.027(5)
Ni1 N5 2.070(6)
Ni1 N3 2.074(5)
Ni1 N2 2.078(6)
Ni1 N1 2.086(5)
Ni1 N4 2.089(6)
N1 C3 1.342(8)
N1 C2 1.351(8)
N2 C15 1.334(8)
N2 C19 1.370(9)
N3 C23 1.347(9)
N3 C26 1.354(9)
N4 C27 1.315(10)
N4 C31 1.372(9)
N5 C38 1.310(10)
N5 C35 1.322(11)
O1 C1 1.222(8)
O2 C1 1.276(8)
O3 C10 1.189(12)
O4 C10 1.250(10)
O4 H1 1.09(13)
O5 C12 1.239(10)
O5 H1 1.29(13)
O6 C12 1.224(10)
O8 H3W 0.8469
O8 H4W 0.8499
O9 H5W 0.8553
O9 H6W 0.8492
O10 H7W 0.7268
O10 H8W 0.8185
C1 C2 1.514(9)
C2 C6 1.374(10)
C3 C4 1.384(9)
C3 H3 0.9300
C4 C5 1.364(9)
C4 C7 1.489(8)
C5 C6 1.385(9)
C5 H5 0.9300
C6 H6 0.9300
C7 C8 1.379(9)
C7 C14 1.385(9)
C8 C9 1.401(9)
C8 H8 0.9300
C9 C11 1.397(10)
C9 C10 1.507(12)
C11 C13 1.394(9)
C11 C12 1.541(11)
C13 C14 1.375(9)
C13 H13 0.9300
C14 H14 0.9300
C15 C16 1.413(11)
C15 H15 0.9300
C16 C17 1.322(11)
C16 H16 0.9300
C17 C18 1.417(11)
C17 H17 0.9300
C18 C19 1.392(10)
C18 C20 1.426(11)
C19 C23 1.419(9)
C20 C21 1.342(11)
C20 H20 0.9300
C21 C22 1.405(12)
C21 H21 0.9300
C22 C24 1.394(11)
C22 C23 1.403(10)
C24 C25 1.390(12)
C24 H24 0.9300
C25 C26 1.379(11)
C25 H25 0.9300
C26 H26 0.9300
C27 C28 1.396(12)
C27 H27 0.9300
C28 C29 1.363(14)
C28 H28 0.9300
C29 C30 1.398(14)
C29 H29 0.9300
C30 C31 1.365(12)
C30 C32 1.442(14)
C31 C35 1.446(11)
C32 C33 1.334(16)
C32 H32 0.9300
C33 C34 1.429(18)
C33 H33 0.9300
C34 C36 1.410(16)
C34 C35 1.429(12)
C36 C37 1.355(16)
C36 H36 0.9300
O7 H1W 0.8500
O7 H2W 0.8448
C37 C38 1.349(13)
C37 H37 0.9300
C38 H38 0.9300

loop_
_geom_hbond_atom_site_label_D
_geom_hbond_atom_site_label_H
_geom_hbond_atom_site_label_A
_geom_hbond_distance_DH
_geom_hbond_distance_HA
_geom_hbond_distance_DA
_geom_hbond_angle_DHA
_geom_hbond_site_symmetry_A
O8 H3W O1 0.85 1.97 2.818(8) 179.4 3_756
O8 H4W O6 0.85 1.89 2.743(8) 179.4 3_656
O9 H5W O2 0.86 1.94 2.795(8) 179.3 1_455
O9 H6W O3 0.85 1.89 2.735(10) 179.0 3_656
O10 H7W O7 0.73 1.82 2.55(3) 172.7 .
O10 H8W O3 0.82 2.60 3.40(3) 170.2 3_656
O10 H8W O4 0.82 2.62 3.31(3) 141.8 3_656
C6 H6 O8 0.93 2.53 3.393(9) 154.5 3_756
C15 H15 O6 0.93 2.42 3.267(11) 151.7 2_656
C26 H26 O5 0.93 2.56 3.179(10) 124.5 3_656
C28 H28 O10 0.93 2.16 2.79(3) 124.7 .
O7 H1W O8 0.85 2.31 2.834(15) 120.1 4_566
O7 H2W O9 0.84 1.84 2.685(12) 178.0 .
C38 H38 O2 0.93 2.59 3.103(11) 115.5 .
O4 H1 O5 1.09(13) 1.29(13) 2.378(11) 174(11) .

loop_
_geom_torsion_atom_site_label_1
_geom_torsion_atom_site_label_2
_geom_torsion_atom_site_label_3
_geom_torsion_atom_site_label_4
_geom_torsion
Ni1 O2 C1 O1 -173.0(6)
Ni1 O2 C1 C2 10.5(8)
C3 N1 C2 C6 -4.9(9)
Ni1 N1 C2 C6 173.3(5)
C3 N1 C2 C1 174.0(5)
Ni1 N1 C2 C1 -7.9(7)
O1 C1 C2 N1 -178.1(6)
O2 C1 C2 N1 -1.3(9)
O1 C1 C2 C6 0.7(11)
O2 C1 C2 C6 177.5(6)
C2 N1 C3 C4 1.4(9)
Ni1 N1 C3 C4 -176.4(4)
N1 C3 C4 C5 2.9(9)
N1 C3 C4 C7 -176.4(5)
C3 C4 C5 C6 -3.8(10)
C7 C4 C5 C6 175.5(6)
N1 C2 C6 C5 3.9(10)
C1 C2 C6 C5 -174.9(6)
C4 C5 C6 C2 0.7(10)
C5 C4 C7 C8 -26.7(9)
C3 C4 C7 C8 152.6(6)
C5 C4 C7 C14 153.4(7)
C3 C4 C7 C14 -27.4(9)
C14 C7 C8 C9 -1.6(10)
C4 C7 C8 C9 178.5(6)
C7 C8 C9 C11 -0.3(11)
C7 C8 C9 C10 -178.1(8)
C11 C9 C10 O3 -166.6(11)
C8 C9 C10 O3 10.9(16)
C11 C9 C10 O4 10.5(17)
C8 C9 C10 O4 -172.0(10)
C8 C9 C11 C13 1.6(10)
C10 C9 C11 C13 179.0(9)
C8 C9 C11 C12 -179.3(7)
C10 C9 C11 C12 -1.9(14)
C13 C11 C12 O6 -9.7(11)
C9 C11 C12 O6 171.3(8)
C13 C11 C12 O5 166.6(8)
C9 C11 C12 O5 -12.4(13)
C9 C11 C13 C14 -1.1(11)
C12 C11 C13 C14 179.7(7)
C11 C13 C14 C7 -0.8(11)
C8 C7 C14 C13 2.1(10)
C4 C7 C14 C13 -178.0(6)
C19 N2 C15 C16 -0.2(12)
Ni1 N2 C15 C16 173.1(7)
N2 C15 C16 C17 0.8(16)
C15 C16 C17 C18 -1.2(16)
C16 C17 C18 C19 0.9(14)
C16 C17 C18 C20 -179.7(10)
C15 N2 C19 C18 0.0(11)
Ni1 N2 C19 C18 -174.4(6)
C15 N2 C19 C23 178.9(7)
Ni1 N2 C19 C23 4.4(8)
C17 C18 C19 N2 -0.4(12)
C20 C18 C19 N2 -179.8(7)
C17 C18 C19 C23 -179.1(7)
C20 C18 C19 C23 1.4(12)
C19 C18 C20 C21 -1.3(14)
C17 C18 C20 C21 179.3(9)
C18 C20 C21 C22 1.1(15)
C20 C21 C22 C24 178.6(9)
C20 C21 C22 C23 -1.0(13)
C26 N3 C23 C22 -0.1(11)
Ni1 N3 C23 C22 175.9(6)
C26 N3 C23 C19 179.8(7)
Ni1 N3 C23 C19 -4.3(8)
C24 C22 C23 N3 1.4(12)
C21 C22 C23 N3 -179.0(7)
C24 C22 C23 C19 -178.5(7)
C21 C22 C23 C19 1.2(11)
N2 C19 C23 N3 -0.1(10)
C18 C19 C23 N3 178.8(7)
N2 C19 C23 C22 179.7(7)
C18 C19 C23 C22 -1.4(11)
C23 C22 C24 C25 -1.7(13)
C21 C22 C24 C25 178.7(9)
C22 C24 C25 C26 0.9(14)
C23 N3 C26 C25 -0.8(12)
Ni1 N3 C26 C25 -176.1(6)
C24 C25 C26 N3 0.4(14)
C31 N4 C27 C28 -2.2(12)
Ni1 N4 C27 C28 170.5(7)
N4 C27 C28 C29 0.7(15)
C27 C28 C29 C30 1.0(15)
C28 C29 C30 C31 -1.1(14)
C28 C29 C30 C32 -178.8(9)
C29 C30 C31 N4 -0.5(13)
C32 C30 C31 N4 177.4(7)
C29 C30 C31 C35 -178.8(7)
C32 C30 C31 C35 -1.0(13)
C27 N4 C31 C30 2.1(11)
Ni1 N4 C31 C30 -171.8(7)
C27 N4 C31 C35 -179.5(7)
Ni1 N4 C31 C35 6.6(7)
C31 C30 C32 C33 2.4(15)
C29 C30 C32 C33 -179.9(11)
C30 C32 C33 C34 -4.3(18)
C32 C33 C34 C36 -175.9(11)
C32 C33 C34 C35 4.4(17)
C38 N5 C35 C34 0.0(12)
Ni1 N5 C35 C34 170.2(6)
C38 N5 C35 C31 -178.1(6)
Ni1 N5 C35 C31 -7.9(9)
C36 C34 C35 N5 -0.4(12)
C33 C34 C35 N5 179.3(9)
C36 C34 C35 C31 177.7(8)
C33 C34 C35 C31 -2.5(12)
C30 C31 C35 N5 179.3(8)
N4 C31 C35 N5 0.8(10)
C30 C31 C35 C34 1.1(11)
N4 C31 C35 C34 -177.4(7)
C35 C34 C36 C37 0.0(16)
C33 C34 C36 C37 -179.7(12)
C34 C36 C37 C38 0.8(19)
C35 N5 C38 C37 0.9(13)
Ni1 N5 C38 C37 -167.5(8)
C36 C37 C38 N5 -1.4(17)
